data_7029323
loop_
_publ_author_name
'Neumann, Wilma'
'Hiller, Markus'
'L\"onnecke, Peter'
'Hey-Hawkins, Evamarie'

_publ_section_title
;
 Reduction of hydroxy-functionalised carbaboranyl carboxylic acids to
 tertiary alcohols by organolithium reagents.
;
_journal_issue 13
_journal_name_full 'Dalton transactions (Cambridge, England : 2003)'
_journal_page_first 4935
_journal_page_last 4937
_journal_paper_doi 10.1039/c3dt52826j
_journal_volume 43
_journal_year 2014
_chemical_formula_sum 'C11 H30 B10 O2'
_chemical_formula_weight 302.45
_chemical_name_systematic
;
 ?
;
_space_group_IT_number 61
_symmetry_cell_setting orthorhombic
_symmetry_space_group_name_Hall '-P 2ac 2ab'
_symmetry_space_group_name_H-M 'P b c a'
_atom_sites_solution_hydrogens geom
_atom_sites_solution_primary direct
_atom_sites_solution_secondary difmap
_audit_conform_dict_location ftp://ftp.iucr.org/pub/cif_core.dic
_audit_conform_dict_name cif_core.dic
_audit_conform_dict_version 2.4
_audit_creation_date 2012-03-27T13:09:11-00:00
_audit_creation_method 'WinGX routine CIF_UPDATE'
_cell_angle_alpha 90
_cell_angle_beta 90
_cell_angle_gamma 90
_cell_formula_units_Z 8
_cell_length_a 11.6357(9)
_cell_length_b 9.7575(8)
_cell_length_c 31.537(4)
_cell_measurement_reflns_used 2816
_cell_measurement_temperature 130(2)
_cell_measurement_theta_max 31.0967
_cell_measurement_theta_min 2.8425
_cell_volume 3580.6(6)
_computing_cell_refinement
;
        CrysAlisPro, Agilent Technologies,
        Version 1.171.35.11 (release 16-05-2011 CrysAlis171 .NET)
        (compiled May 16 2011,17:55:39)
;
_computing_data_collection
;
        CrysAlisPro, Agilent Technologies,
        Version 1.171.35.11 (release 16-05-2011 CrysAlis171 .NET)
        (compiled May 16 2011,17:55:39)
;
_computing_data_reduction
;
        CrysAlisPro, Agilent Technologies,
        Version 1.171.35.11 (release 16-05-2011 CrysAlis171 .NET)
        (compiled May 16 2011,17:55:39)
;
_computing_molecular_graphics
;
 ORTEP3 for Windows
 L. J. Farrugia, J. Appl. Crystallogr. 1997, 30, 565.
;
_computing_publication_material
;
 WINGX
 L.J. Farrugia,
 J. Appl. Cryst., 1999, 32, 837-838.
;
_computing_structure_refinement 'SHELXL-97 (Sheldrick, 2008)'
_computing_structure_solution
;
 SIR92
 A. Altomare, G. Cascarano, C. Giacovazzo and A. Guagliardi,
 J. Appl. Crystallogr. 1993, 26, 343-350.
;
_diffrn_ambient_temperature 130(2)
_diffrn_detector_area_resol_mean 16.356
_diffrn_measured_fraction_theta_full 0.999
_diffrn_measured_fraction_theta_max 0.999
_diffrn_measurement_device_type 'Xcalibur, Sapphire3, Gemini'
_diffrn_measurement_method '\w scans'
_diffrn_orient_matrix_UB_11 0.0490342
_diffrn_orient_matrix_UB_12 -0.0407567
_diffrn_orient_matrix_UB_13 0.0045328
_diffrn_orient_matrix_UB_21 0.0018465
_diffrn_orient_matrix_UB_22 -0.0217672
_diffrn_orient_matrix_UB_23 -0.0214447
_diffrn_orient_matrix_UB_31 0.0362443
_diffrn_orient_matrix_UB_32 0.0560778
_diffrn_orient_matrix_UB_33 -0.0050118
_diffrn_radiation_monochromator graphite
_diffrn_radiation_type MoK\a
_diffrn_radiation_wavelength 0.71073
_diffrn_reflns_av_R_equivalents 0.1138
_diffrn_reflns_av_unetI/netI 0.0696
_diffrn_reflns_limit_h_max 14
_diffrn_reflns_limit_h_min -14
_diffrn_reflns_limit_k_max 10
_diffrn_reflns_limit_k_min -12
_diffrn_reflns_limit_l_max 38
_diffrn_reflns_limit_l_min -39
_diffrn_reflns_number 25019
_diffrn_reflns_theta_full 26.37
_diffrn_reflns_theta_max 26.37
_diffrn_reflns_theta_min 3.02
_exptl_absorpt_coefficient_mu 0.062
_exptl_absorpt_correction_T_max 1
_exptl_absorpt_correction_T_min 0.88822
_exptl_absorpt_correction_type multi-scan
_exptl_absorpt_process_details
;
        CrysAlisPro, Agilent Technologies,
        Version 1.171.35.11 (release 16-05-2011 CrysAlis171 .NET)
        (compiled May 16 2011,17:55:39)
        Empirical absorption correction using spherical harmonics,
 implemented in SCALE3 ABSPACK scaling algorithm.
;
_exptl_crystal_colour colorless
_exptl_crystal_density_diffrn 1.122
_exptl_crystal_density_method 'not measured'
_exptl_crystal_description platelet
_exptl_crystal_F_000 1296
_exptl_crystal_size_max 0.23
_exptl_crystal_size_mid 0.18
_exptl_crystal_size_min 0.03
_refine_diff_density_max 0.187
_refine_diff_density_min -0.191
_refine_diff_density_rms 0.044
_refine_ls_extinction_method none
_refine_ls_goodness_of_fit_ref 1.012
_refine_ls_hydrogen_treatment mixed
_refine_ls_matrix_type full
_refine_ls_number_parameters 265
_refine_ls_number_reflns 3663
_refine_ls_number_restraints 6
_refine_ls_restrained_S_all 1.011
_refine_ls_R_factor_all 0.1001
_refine_ls_R_factor_gt 0.0529
_refine_ls_shift/su_max 0
_refine_ls_shift/su_mean 0
_refine_ls_structure_factor_coef Fsqd
_refine_ls_weighting_details 'calc w=1/[\s^2^(Fo^2^)+(0.0583P)^2^+0.2822P] where P=(Fo^2^+2Fc^2^)/3'
_refine_ls_weighting_scheme calc
_refine_ls_wR_factor_gt 0.1129
_refine_ls_wR_factor_ref 0.1356
_reflns_number_gt 2317
_reflns_number_total 3663
_reflns_threshold_expression >2\s(I)
_cod_data_source_file c3dt52826j.txt
_cod_data_source_block x1518fin
_cod_depositor_comments
;
The following automatic conversions were performed:

'_symmetry_cell_setting' value 'Orthorhombic' changed to
'orthorhombic' according to
/usr/data/users/saulius/crontab/automatic-downloads/current/RSC/lib/dictionaries/cif_core.dic
dictionary named 'cif_core.dic' version 2.4.2 from 2011-04-26.

Automatic conversion script
Id: cif_fix_values 2281 2013-09-26 08:29:07Z andrius 
;
_cod_original_sg_symbol_H-M Pbca
_cod_database_code 7029323

loop_
_symmetry_equiv_pos_as_xyz
'x, y, z'
'-x+1/2, -y, z+1/2'
'-x, y+1/2, -z+1/2'
'x+1/2, -y+1/2, -z'
'-x, -y, -z'
'x-1/2, y, -z-1/2'
'x, -y-1/2, z-1/2'
'-x-1/2, y-1/2, z'

loop_
_atom_site_label
_atom_site_type_symbol
_atom_site_fract_x
_atom_site_fract_y
_atom_site_fract_z
_atom_site_U_iso_or_equiv
_atom_site_adp_type
_atom_site_occupancy
_atom_site_symmetry_multiplicity
_atom_site_calc_flag
_atom_site_refinement_flags
O1 O 0.30920(12) -0.01550(15) 0.68627(5) 0.0268(3) Uani 1 1 d D
O2 O 0.27591(12) 0.23371(16) 0.65864(5) 0.0309(4) Uani 1 1 d D
C1 C 0.42558(16) 0.00819(19) 0.68573(6) 0.0227(4) Uani 1 1 d .
C2 C 0.47192(16) 0.14345(18) 0.65619(6) 0.0208(4) Uani 1 1 d .
C3 C 0.37929(16) 0.23489(19) 0.63326(6) 0.0224(4) Uani 1 1 d .
C4 C 0.34730(17) 0.17733(19) 0.58968(6) 0.0258(5) Uani 1 1 d .
H4A H 0.4182 0.167 0.5726 0.031 Uiso 1 1 calc R
H4B H 0.3135 0.085 0.5935 0.031 Uiso 1 1 calc R
C5 C 0.26235(17) 0.2665(2) 0.56514(6) 0.0287(5) Uani 1 1 d .
H5A H 0.1964 0.2883 0.5838 0.034 Uiso 1 1 calc R
H5B H 0.3004 0.3539 0.5576 0.034 Uiso 1 1 calc R
C6 C 0.21776(19) 0.1995(2) 0.52496(7) 0.0363(5) Uani 1 1 d .
H6A H 0.1807 0.1113 0.5323 0.044 Uiso 1 1 calc R
H6B H 0.2832 0.1797 0.5059 0.044 Uiso 1 1 calc R
C7 C 0.1318(2) 0.2899(2) 0.50197(8) 0.0460(6) Uani 1 1 d .
H7A H 0.0658 0.3077 0.5205 0.069 Uiso 1 1 calc R
H7B H 0.1055 0.2435 0.4762 0.069 Uiso 1 1 calc R
H7C H 0.1684 0.377 0.4944 0.069 Uiso 1 1 calc R
C8 C 0.41654(17) 0.38491(18) 0.63117(6) 0.0251(5) Uani 1 1 d .
H8A H 0.3477 0.4409 0.6249 0.03 Uiso 1 1 calc R
H8B H 0.4439 0.412 0.6597 0.03 Uiso 1 1 calc R
C9 C 0.50961(17) 0.42286(19) 0.59918(7) 0.0284(5) Uani 1 1 d .
H9A H 0.5819 0.3753 0.6068 0.034 Uiso 1 1 calc R
H9B H 0.4862 0.3911 0.5706 0.034 Uiso 1 1 calc R
C10 C 0.53091(19) 0.5762(2) 0.59792(7) 0.0325(5) Uani 1 1 d .
H10A H 0.5602 0.6067 0.6258 0.039 Uiso 1 1 calc R
H10B H 0.4573 0.6241 0.5926 0.039 Uiso 1 1 calc R
C11 C 0.6170(2) 0.6153(2) 0.56370(8) 0.0442(6) Uani 1 1 d .
H11A H 0.6889 0.5653 0.5683 0.066 Uiso 1 1 calc R
H11B H 0.6318 0.7141 0.565 0.066 Uiso 1 1 calc R
H11C H 0.5856 0.5919 0.5358 0.066 Uiso 1 1 calc R
B1 B 0.52066(19) -0.1228(2) 0.68513(7) 0.0244(5) Uani 1 1 d .
B2 B 0.5072(2) -0.0132(2) 0.72988(7) 0.0241(5) Uani 1 1 d .
B3 B 0.6452(2) -0.0579(2) 0.71034(8) 0.0259(5) Uani 1 1 d .
B4 B 0.6375(2) -0.0634(2) 0.65387(8) 0.0259(5) Uani 1 1 d .
B5 B 0.4968(2) -0.0237(2) 0.63886(8) 0.0244(5) Uani 1 1 d .
B6 B 0.4739(2) 0.1529(2) 0.71114(7) 0.0234(5) Uani 1 1 d .
B7 B 0.6159(2) 0.1128(2) 0.72652(8) 0.0260(5) Uani 1 1 d .
B8 B 0.69663(19) 0.0815(2) 0.67990(8) 0.0265(5) Uani 1 1 d .
B9 B 0.60395(19) 0.1038(2) 0.63551(8) 0.0250(5) Uani 1 1 d .
B10 B 0.59087(19) 0.2113(2) 0.68046(7) 0.0243(5) Uani 1 1 d .
H1X H 0.4816(16) -0.2278(19) 0.6853(6) 0.029(5) Uiso 1 1 d .
H2X H 0.4653(17) -0.0448(19) 0.7580(6) 0.034(6) Uiso 1 1 d .
H3X H 0.7012(15) -0.1276(17) 0.7276(5) 0.018(5) Uiso 1 1 d .
H4X H 0.6875(18) -0.1337(19) 0.6351(6) 0.032(6) Uiso 1 1 d .
H5X H 0.4448(15) -0.0618(18) 0.6128(6) 0.024(5) Uiso 1 1 d .
H6X H 0.4108(14) 0.2163(16) 0.7250(5) 0.013(4) Uiso 1 1 d .
H7X H 0.6520(16) 0.1573(19) 0.7548(6) 0.031(5) Uiso 1 1 d .
H8X H 0.7872(16) 0.1065(17) 0.6769(5) 0.019(5) Uiso 1 1 d .
H9X H 0.6234(16) 0.1439(18) 0.6039(6) 0.028(5) Uiso 1 1 d .
H10X H 0.6056(15) 0.3213(18) 0.6775(6) 0.020(5) Uiso 1 1 d .
H1O1 H 0.288(4) -0.090(3) 0.6767(14) 0.048(11) Uiso 0.50(3) 1 d PD
H1O2 H 0.270(4) 0.154(3) 0.6668(15) 0.046(11) Uiso 0.50(3) 1 d PD
H1OF H 0.271(4) 0.057(3) 0.6869(15) 0.048(11) Uiso 0.50(3) 1 d PD
H2OF H 0.235(4) 0.297(4) 0.6661(15) 0.046(11) Uiso 0.50(3) 1 d PD

loop_
_atom_site_aniso_label
_atom_site_aniso_U_11
_atom_site_aniso_U_22
_atom_site_aniso_U_33
_atom_site_aniso_U_23
_atom_site_aniso_U_13
_atom_site_aniso_U_12
O1 0.0174(7) 0.0263(9) 0.0365(9) -0.0028(7) 0.0019(6) -0.0040(6)
O2 0.0185(8) 0.0408(10) 0.0333(9) 0.0050(8) 0.0046(6) 0.0035(7)
C1 0.0179(10) 0.0223(10) 0.0279(11) 0.0019(9) 0.0015(8) -0.0024(8)
C2 0.0190(10) 0.0204(10) 0.0229(11) -0.0015(8) 0.0020(8) -0.0010(8)
C3 0.0157(9) 0.0240(10) 0.0277(11) 0.0012(8) 0.0036(8) 0.0021(8)
C4 0.0241(11) 0.0245(10) 0.0288(12) -0.0002(9) 0.0000(9) -0.0010(8)
C5 0.0262(11) 0.0290(11) 0.0309(12) 0.0024(9) -0.0017(9) 0.0005(9)
C6 0.0405(14) 0.0374(12) 0.0308(13) 0.0024(10) -0.0058(11) -0.0037(10)
C7 0.0437(15) 0.0540(15) 0.0404(14) 0.0082(12) -0.0134(12) -0.0043(12)
C8 0.0228(10) 0.0228(10) 0.0298(12) 0.0000(9) 0.0005(9) 0.0028(8)
C9 0.0244(11) 0.0282(11) 0.0327(13) 0.0022(9) 0.0007(9) -0.0005(9)
C10 0.0318(12) 0.0282(11) 0.0375(14) 0.0031(10) -0.0026(10) -0.0043(9)
C11 0.0381(14) 0.0451(14) 0.0496(16) 0.0130(12) -0.0009(12) -0.0128(11)
B1 0.0207(12) 0.0235(12) 0.0290(14) -0.0001(10) 0.0006(10) 0.0022(9)
B2 0.0229(12) 0.0262(12) 0.0230(12) 0.0022(10) 0.0005(10) 0.0009(9)
B3 0.0212(12) 0.0240(12) 0.0326(14) -0.0002(10) -0.0013(11) 0.0026(10)
B4 0.0225(12) 0.0251(12) 0.0301(13) -0.0006(10) 0.0027(11) 0.0040(10)
B5 0.0240(12) 0.0232(12) 0.0260(13) -0.0027(10) 0.0024(10) 0.0011(9)
B6 0.0206(12) 0.0241(12) 0.0256(13) -0.0029(10) -0.0012(10) -0.0003(9)
B7 0.0232(12) 0.0272(12) 0.0275(13) -0.0005(10) -0.0008(10) 0.0001(9)
B8 0.0167(12) 0.0281(13) 0.0347(14) 0.0022(11) 0.0014(10) 0.0025(9)
B9 0.0188(12) 0.0258(12) 0.0304(14) 0.0005(10) 0.0062(10) 0.0014(9)
B10 0.0190(12) 0.0236(12) 0.0303(13) -0.0022(10) 0.0002(10) -0.0020(9)

loop_
_atom_type_symbol
_atom_type_description
_atom_type_scat_dispersion_real
_atom_type_scat_dispersion_imag
_atom_type_scat_source
O O 0.0106 0.006 'International Tables Vol C Tables 4.2.6.8 and 6.1.1.4'
C C 0.0033 0.0016 'International Tables Vol C Tables 4.2.6.8 and 6.1.1.4'
B B 0.0013 0.0007 'International Tables Vol C Tables 4.2.6.8 and 6.1.1.4'
H H 0 0 'International Tables Vol C Tables 4.2.6.8 and 6.1.1.4'

loop_
_geom_angle_atom_site_label_1
_geom_angle_atom_site_label_2
_geom_angle_atom_site_label_3
_geom_angle
C1 O1 H1O1 116(3)
C1 O1 H1OF 113(3)
H1O1 O1 H1OF 127(5)
C3 O2 H1O2 104(3)
C3 O2 H2OF 130(3)
H1O2 O2 H2OF 125(5)
O1 C1 B1 121.19(16)
O1 C1 B2 121.36(16)
B1 C1 B2 63.29(13)
O1 C1 C2 116.70(15)
B1 C1 C2 111.87(15)
B2 C1 C2 111.50(15)
O1 C1 B6 117.07(16)
B1 C1 B6 114.36(16)
B2 C1 B6 62.31(13)
C2 C1 B6 60.97(12)
O1 C1 B5 117.03(16)
B1 C1 B5 62.55(13)
B2 C1 B5 114.33(15)
C2 C1 B5 61.20(12)
B6 C1 B5 113.01(15)
C3 C2 C1 118.26(15)
C3 C2 B9 124.52(16)
C1 C2 B9 108.50(14)
C3 C2 B10 122.58(15)
C1 C2 B10 108.10(15)
B9 C2 B10 62.18(13)
C3 C2 B6 115.94(15)
C1 C2 B6 59.95(11)
B9 C2 B6 112.34(16)
B10 C2 B6 61.51(13)
C3 C2 B5 119.97(16)
C1 C2 B5 59.97(11)
B9 C2 B5 61.36(12)
B10 C2 B5 111.53(15)
B6 C2 B5 111.13(15)
O2 C3 C8 105.53(15)
O2 C3 C4 106.98(15)
C8 C3 C4 112.44(16)
O2 C3 C2 108.10(15)
C8 C3 C2 111.62(15)
C4 C3 C2 111.77(15)
C5 C4 C3 113.79(16)
C5 C4 H4A 108.8
C3 C4 H4A 108.8
C5 C4 H4B 108.8
C3 C4 H4B 108.8
H4A C4 H4B 107.7
C6 C5 C4 113.51(17)
C6 C5 H5A 108.9
C4 C5 H5A 108.9
C6 C5 H5B 108.9
C4 C5 H5B 108.9
H5A C5 H5B 107.7
C5 C6 C7 111.93(19)
C5 C6 H6A 109.2
C7 C6 H6A 109.2
C5 C6 H6B 109.2
C7 C6 H6B 109.2
H6A C6 H6B 107.9
C6 C7 H7A 109.5
C6 C7 H7B 109.5
H7A C7 H7B 109.5
C6 C7 H7C 109.5
H7A C7 H7C 109.5
H7B C7 H7C 109.5
C9 C8 C3 117.54(16)
C9 C8 H8A 107.9
C3 C8 H8A 107.9
C9 C8 H8B 107.9
C3 C8 H8B 107.9
H8A C8 H8B 107.2
C10 C9 C8 111.88(17)
C10 C9 H9A 109.2
C8 C9 H9A 109.2
C10 C9 H9B 109.2
C8 C9 H9B 109.2
H9A C9 H9B 107.9
C9 C10 C11 111.96(18)
C9 C10 H10A 109.2
C11 C10 H10A 109.2
C9 C10 H10B 109.2
C11 C10 H10B 109.2
H10A C10 H10B 107.9
C10 C11 H11A 109.5
C10 C11 H11B 109.5
H11A C11 H11B 109.5
C10 C11 H11C 109.5
H11A C11 H11C 109.5
H11B C11 H11C 109.5
C1 B1 B3 105.06(16)
C1 B1 B5 59.62(12)
B3 B1 B5 107.60(17)
C1 B1 B4 105.07(16)
B3 B1 B4 60.41(14)
B5 B1 B4 58.97(13)
C1 B1 B2 58.56(12)
B3 B1 B2 60.00(13)
B5 B1 B2 108.13(16)
B4 B1 B2 108.15(17)
C1 B1 H1X 115.2(10)
B3 B1 H1X 131.1(10)
B5 B1 H1X 116.0(10)
B4 B1 H1X 127.6(10)
B2 B1 H1X 120.8(10)
C1 B2 B7 105.41(16)
C1 B2 B6 59.39(12)
B7 B2 B6 59.93(13)
C1 B2 B3 104.56(16)
B7 B2 B3 60.18(13)
B6 B2 B3 107.92(16)
C1 B2 B1 58.15(12)
B7 B2 B1 107.94(17)
B6 B2 B1 107.79(16)
B3 B2 B1 59.76(13)
C1 B2 H2X 117.8(11)
B7 B2 H2X 125.6(11)
B6 B2 H2X 116.5(10)
B3 B2 H2X 129.5(11)
B1 B2 H2X 122.1(11)
B8 B3 B1 107.97(17)
B8 B3 B2 107.80(16)
B1 B3 B2 60.24(13)
B8 B3 B7 59.98(13)
B1 B3 B7 107.93(16)
B2 B3 B7 59.70(13)
B8 B3 B4 59.90(13)
B1 B3 B4 59.98(13)
B2 B3 B4 107.99(16)
B7 B3 B4 107.79(16)
B8 B3 H3X 123.3(9)
B1 B3 H3X 119.4(9)
B2 B3 H3X 121.4(9)
B7 B3 H3X 123.9(9)
B4 B3 H3X 120.7(9)
B5 B4 B8 108.19(16)
B5 B4 B9 60.12(13)
B8 B4 B9 60.23(13)
B5 B4 B1 60.41(13)
B8 B4 B1 107.47(17)
B9 B4 B1 108.25(16)
B5 B4 B3 108.11(16)
B8 B4 B3 59.64(13)
B9 B4 B3 108.00(17)
B1 B4 B3 59.61(13)
B5 B4 H4X 119.9(11)
B8 B4 H4X 123.5(11)
B9 B4 H4X 121.6(10)
B1 B4 H4X 120.7(11)
B3 B4 H4X 122.8(11)
C1 B5 C2 58.83(11)
C1 B5 B4 104.97(16)
C2 B5 B4 106.15(16)
C1 B5 B9 105.31(16)
C2 B5 B9 58.46(12)
B4 B5 B9 60.72(13)
C1 B5 B1 57.83(12)
C2 B5 B1 106.16(16)
B4 B5 B1 60.62(13)
B9 B5 B1 108.88(17)
C1 B5 H5X 116.3(10)
C2 B5 H5X 117.7(9)
B4 B5 H5X 130.6(10)
B9 B5 H5X 126.1(10)
B1 B5 H5X 121.5(10)
C1 B6 C2 59.08(11)
C1 B6 B10 105.20(16)
C2 B6 B10 58.66(12)
C1 B6 B7 104.61(15)
C2 B6 B7 105.96(16)
B10 B6 B7 60.04(13)
C1 B6 B2 58.29(12)
C2 B6 B2 106.74(15)
B10 B6 B2 108.08(16)
B7 B6 B2 59.99(13)
C1 B6 H6X 116.6(9)
C2 B6 H6X 115.9(9)
B10 B6 H6X 125.1(9)
B7 B6 H6X 131.8(9)
B2 B6 H6X 123.4(9)
B6 B7 B10 59.96(13)
B6 B7 B2 60.07(13)
B10 B7 B2 108.08(16)
B6 B7 B8 107.85(17)
B10 B7 B8 59.90(13)
B2 B7 B8 108.03(17)
B6 B7 B3 107.98(16)
B10 B7 B3 107.82(17)
B2 B7 B3 60.12(13)
B8 B7 B3 59.85(13)
B6 B7 H7X 120.2(10)
B10 B7 H7X 121.7(10)
B2 B7 H7X 120.7(10)
B8 B7 H7X 123.3(11)
B3 B7 H7X 122.8(10)
B10 B8 B3 108.07(16)
B10 B8 B7 59.89(13)
B3 B8 B7 60.17(13)
B10 B8 B4 107.81(16)
B3 B8 B4 60.46(13)
B7 B8 B4 108.40(16)
B10 B8 B9 59.88(13)
B3 B8 B9 108.40(16)
B7 B8 B9 108.07(15)
B4 B8 B9 59.91(13)
B10 B8 H8X 121.0(9)
B3 B8 H8X 123.3(9)
B7 B8 H8X 123.3(9)
B4 B8 H8X 121.0(9)
B9 B8 H8X 119.4(9)
C2 B9 B5 60.19(12)
C2 B9 B10 58.96(12)
B5 B9 B10 108.02(16)
C2 B9 B4 106.28(16)
B5 B9 B4 59.16(13)
B10 B9 B4 107.61(17)
C2 B9 B8 105.75(16)
B5 B9 B8 107.13(16)
B10 B9 B8 59.66(13)
B4 B9 B8 59.86(13)
C2 B9 H9X 116.9(10)
B5 B9 H9X 116.9(10)
B10 B9 H9X 122.4(10)
B4 B9 H9X 125.4(10)
B8 B9 H9X 129.4(10)
C2 B10 B6 59.83(12)
C2 B10 B7 106.84(16)
B6 B10 B7 60.00(13)
C2 B10 B8 106.31(16)
B6 B10 B8 108.13(16)
B7 B10 B8 60.20(13)
C2 B10 B9 58.86(12)
B6 B10 B9 108.30(16)
B7 B10 B9 108.78(16)
B8 B10 B9 60.46(13)
C2 B10 H10X 117.9(10)
B6 B10 H10X 119.1(9)
B7 B10 H10X 125.5(10)
B8 B10 H10X 126.5(10)
B9 B10 H10X 120.0(10)

loop_
_geom_bond_atom_site_label_1
_geom_bond_atom_site_label_2
_geom_bond_distance
O1 C1 1.374(2)
O1 H1O1 0.83(2)
O1 H1OF 0.83(2)
O2 C3 1.445(2)
O2 H1O2 0.82(2)
O2 H2OF 0.82(2)
C1 B1 1.691(3)
C1 B2 1.698(3)
C1 C2 1.703(3)
C1 B6 1.718(3)
C1 B5 1.723(3)
C2 C3 1.575(3)
C2 B9 1.713(3)
C2 B10 1.715(3)
C2 B6 1.736(3)
C2 B5 1.744(3)
C3 C8 1.528(3)
C3 C4 1.531(3)
C4 C5 1.527(3)
C4 H4A 0.99
C4 H4B 0.99
C5 C6 1.517(3)
C5 H5A 0.99
C5 H5B 0.99
C6 C7 1.519(3)
C6 H6A 0.99
C6 H6B 0.99
C7 H7A 0.98
C7 H7B 0.98
C7 H7C 0.98
C8 C9 1.526(3)
C8 H8A 0.99
C8 H8B 0.99
C9 C10 1.517(3)
C9 H9A 0.99
C9 H9B 0.99
C10 C11 1.521(3)
C10 H10A 0.99
C10 H10B 0.99
C11 H11A 0.98
C11 H11B 0.98
C11 H11C 0.98
B1 B3 1.770(3)
B1 B5 1.773(3)
B1 B4 1.776(3)
B1 B2 1.778(3)
B1 H1X 1.120(18)
B2 B7 1.766(3)
B2 B6 1.768(3)
B2 B3 1.774(3)
B2 H2X 1.06(2)
B3 B8 1.769(3)
B3 B7 1.775(3)
B3 B4 1.784(3)
B3 H3X 1.089(18)
B4 B5 1.747(3)
B4 B8 1.774(3)
B4 B9 1.775(3)
B4 H4X 1.08(2)
B5 B9 1.764(3)
B5 H5X 1.086(19)
B6 B10 1.765(3)
B6 B7 1.765(3)
B6 H6X 1.056(17)
B7 B10 1.766(3)
B7 B8 1.772(3)
B7 H7X 1.08(2)
B8 B10 1.766(3)
B8 B9 1.780(3)
B8 H8X 1.086(18)
B9 B10 1.770(3)
B9 H9X 1.09(2)
B10 H10X 1.091(18)

loop_
_geom_hbond_atom_site_label_D
_geom_hbond_atom_site_label_H
_geom_hbond_atom_site_label_A
_geom_hbond_distance_DH
_geom_hbond_distance_HA
_geom_hbond_distance_DA
_geom_hbond_angle_DHA
_geom_hbond_site_symmetry_A
O1 H1O1 O2 0.83(2) 1.96(2) 2.7799(19) 174(5) 8_655
O2 H1O2 O1 0.82(2) 1.82(3) 2.6120(19) 161(5) .
O1 H1OF O2 0.83(2) 1.95(4) 2.6120(19) 137(5) .
O2 H2OF O1 0.82(2) 2.00(3) 2.7799(19) 159(5) 8_665
